data_4116555
loop_
_publ_author_name
'Seenichamy Jeyaprakash Narayanan'
'Bashyam Sridevi'
'Tavarekere K. Chandrashekar'
'Ashwani Vij'
'Raja Roy'

_publ_section_title
;
 Novel Core-Modified Expanded Porphyrins with meso-Aryl Substituents:
 Synthesis, Spectral and Structural Characterization
;
_journal_name_full 'Journal of the American Chemical Society'
_journal_page_first 9053
_journal_page_last 9068
_journal_paper_doi 10.1021/ja991472k
_journal_volume 121
_journal_year 1999
_chemical_formula_sum 'C26 H22 N2 Se'
_chemical_formula_weight 441.42
_chemical_name_common SeTripyrrane
_chemical_name_systematic
; 

 ? 

;
_space_group_IT_number 14
_symmetry_cell_setting monoclinic
_symmetry_space_group_name_Hall '-P 2yn'
_symmetry_space_group_name_H-M 'P 1 21/n 1'
_atom_sites_solution_hydrogens geom
_atom_sites_solution_primary direct
_atom_sites_solution_secondary difmap
_audit_creation_method SHELXL-97
_cell_angle_alpha 90.00
_cell_angle_beta 94.2720(10)
_cell_angle_gamma 90.00
_cell_formula_units_Z 4
_cell_length_a 5.97530(10)
_cell_length_b 13.1916(2)
_cell_length_c 26.6852(6)
_cell_measurement_temperature 213(2)
_cell_volume 2097.58(7)
_computing_cell_refinement 'Siemens XSCANS'
_computing_data_collection 'Siemens XSCANS'
_computing_data_reduction 'Siemens SHELXTL'
_computing_molecular_graphics 'Siemens SHELXTL'
_computing_publication_material 'Siemens SHELXTL'
_computing_structure_refinement 'SHELXL-97 (Sheldrick, 1997)'
_computing_structure_solution 'SHELXS-97 (Sheldrick, 1990)'
_diffrn_ambient_temperature 213(2)
_diffrn_measured_fraction_theta_full 0.986
_diffrn_measured_fraction_theta_max 0.986
_diffrn_measurement_method '\w scans'
_diffrn_radiation_monochromator graphite
_diffrn_radiation_source 'fine-focus sealed tube'
_diffrn_radiation_type MoK\a
_diffrn_radiation_wavelength 0.71073
_diffrn_reflns_av_R_equivalents 0.0648
_diffrn_reflns_av_sigmaI/netI 0.0833
_diffrn_reflns_limit_h_max 5
_diffrn_reflns_limit_h_min -7
_diffrn_reflns_limit_k_max 16
_diffrn_reflns_limit_k_min -15
_diffrn_reflns_limit_l_max 32
_diffrn_reflns_limit_l_min -28
_diffrn_reflns_number 10694
_diffrn_reflns_theta_full 25.72
_diffrn_reflns_theta_max 25.72
_diffrn_reflns_theta_min 2.17
_exptl_absorpt_coefficient_mu 1.804
_exptl_absorpt_correction_T_max 0.948826
_exptl_absorpt_correction_T_min 0.773125
_exptl_absorpt_correction_type SADABS
_exptl_crystal_colour Colorless
_exptl_crystal_density_diffrn 1.398
_exptl_crystal_description Block
_exptl_crystal_F_000 904
_exptl_crystal_size_max 0.35
_exptl_crystal_size_mid 0.20
_exptl_crystal_size_min 0.20
_refine_diff_density_max 0.602
_refine_diff_density_min -0.456
_refine_diff_density_rms 0.081
_refine_ls_extinction_method none
_refine_ls_goodness_of_fit_ref 1.121
_refine_ls_hydrogen_treatment mixed
_refine_ls_matrix_type full
_refine_ls_number_parameters 262
_refine_ls_number_reflns 3944
_refine_ls_number_restraints 0
_refine_ls_restrained_S_all 1.121
_refine_ls_R_factor_all 0.1007
_refine_ls_R_factor_gt 0.0629
_refine_ls_shift/su_max 0.001
_refine_ls_shift/su_mean 0.000
_refine_ls_structure_factor_coef Fsqd
_refine_ls_weighting_details 'calc w=1/[\s^2^(Fo^2^)+(0.0200P)^2^+1.9144P] where P=(Fo^2^+2Fc^2^)/3'
_refine_ls_weighting_scheme calc
_refine_ls_wR_factor_gt 0.0903
_refine_ls_wR_factor_ref 0.0995
_reflns_number_gt 2834
_reflns_number_total 3944
_reflns_threshold_expression >2sigma(I)
_cod_data_source_file ja991472k_4.cif
_cod_data_source_block JA991472K-123
_cod_database_code 4116555

loop_
_symmetry_equiv_pos_as_xyz
'x, y, z'
'-x+1/2, y+1/2, -z+1/2'
'-x, -y, -z'
'x-1/2, -y-1/2, z-1/2'

loop_
_atom_site_label
_atom_site_type_symbol
_atom_site_fract_x
_atom_site_fract_y
_atom_site_fract_z
_atom_site_U_iso_or_equiv
_atom_site_adp_type
_atom_site_occupancy
_atom_site_symmetry_multiplicity
_atom_site_calc_flag
_atom_site_refinement_flags
Se1 Se 0.67669(7) 0.15719(4) 0.816127(16) 0.03180(15) Uani 1 1 d .
N1 N 0.8183(6) -0.0515(3) 0.89739(13) 0.0409(10) Uani 1 1 d .
H1A H 0.9367 -0.0604 0.8808 0.049 Uiso 1 1 calc R
N2 N 0.5911(6) 0.4020(3) 0.74207(13) 0.0332(9) Uani 1 1 d .
H2A H 0.6959 0.4143 0.7657 0.040 Uiso 1 1 calc R
C1 C 0.9216(6) 0.1689(3) 0.86439(14) 0.0252(9) Uani 1 1 d .
C2 C 1.0950(7) 0.2128(3) 0.84362(15) 0.0301(10) Uani 1 1 d .
H2B H 1.2331 0.2235 0.8621 0.036 Uiso 1 1 calc R
C3 C 1.0601(6) 0.2424(3) 0.79221(14) 0.0257(10) Uani 1 1 d .
H3A H 1.1718 0.2747 0.7750 0.031 Uiso 1 1 calc R
C4 C 0.8548(6) 0.2206(3) 0.76999(14) 0.0226(9) Uani 1 1 d .
C5 C 0.9108(7) 0.1298(3) 0.91734(15) 0.0285(10) Uani 1 1 d .
H5A H 1.0646 0.1073 0.9286 0.034 Uiso 1 1 calc R
C6 C 0.8481(7) 0.2123(3) 0.95430(15) 0.0294(10) Uani 1 1 d .
C7 C 0.6499(7) 0.2666(3) 0.94795(17) 0.0399(12) Uani 1 1 d .
H7A H 0.5500 0.2536 0.9198 0.048 Uiso 1 1 calc R
C8 C 0.5964(9) 0.3391(4) 0.98200(19) 0.0511(13) Uani 1 1 d .
H8A H 0.4589 0.3737 0.9774 0.061 Uiso 1 1 calc R
C9 C 0.7416(11) 0.3612(4) 1.0226(2) 0.0664(17) Uani 1 1 d .
H9A H 0.7066 0.4120 1.0454 0.080 Uiso 1 1 calc R
C10 C 0.9377(11) 0.3087(5) 1.0293(2) 0.0700(18) Uani 1 1 d .
H10A H 1.0379 0.3235 1.0572 0.084 Uiso 1 1 calc R
C11 C 0.9923(8) 0.2341(4) 0.99600(18) 0.0481(13) Uani 1 1 d .
H11A H 1.1275 0.1980 1.0016 0.058 Uiso 1 1 calc R
C12 C 0.7612(7) 0.0373(3) 0.91989(15) 0.0292(10) Uani 1 1 d .
C13 C 0.5640(7) 0.0210(3) 0.94151(16) 0.0338(11) Uani 1 1 d .
H13A H 0.4839 0.0690 0.9591 0.041 Uiso 1 1 calc R
C14 C 0.5020(9) -0.0822(4) 0.93253(17) 0.0459(13) Uani 1 1 d .
H14A H 0.3751 -0.1151 0.9436 0.055 Uiso 1 1 calc R
C15 C 0.6604(9) -0.1242(4) 0.90507(17) 0.0467(13) Uani 1 1 d .
H15A H 0.6616 -0.1914 0.8934 0.056 Uiso 1 1 calc R
C16 C 0.7706(6) 0.2414(3) 0.71624(14) 0.0237(9) Uani 1 1 d .
H16A H 0.8967 0.2737 0.7002 0.028 Uiso 1 1 calc R
C17 C 0.7153(6) 0.1444(3) 0.68641(14) 0.0229(9) Uani 1 1 d .
C18 C 0.5191(7) 0.0902(3) 0.69194(16) 0.0304(10) Uani 1 1 d .
H18A H 0.4150 0.1143 0.7139 0.036 Uiso 1 1 calc R
C19 C 0.4753(7) 0.0011(3) 0.66542(17) 0.0366(11) Uani 1 1 d .
H19A H 0.3422 -0.0350 0.6694 0.044 Uiso 1 1 calc R
C20 C 0.6256(8) -0.0342(3) 0.63346(18) 0.0421(12) Uani 1 1 d .
H20A H 0.5954 -0.0946 0.6155 0.051 Uiso 1 1 calc R
C21 C 0.8217(8) 0.0182(4) 0.62726(17) 0.0405(12) Uani 1 1 d .
H21A H 0.9248 -0.0062 0.6052 0.049 Uiso 1 1 calc R
C22 C 0.8651(7) 0.1077(3) 0.65404(15) 0.0310(10) Uani 1 1 d .
H22A H 0.9985 0.1435 0.6499 0.037 Uiso 1 1 calc R
C23 C 0.5793(6) 0.3177(3) 0.71238(14) 0.0231(9) Uani 1 1 d .
C24 C 0.4120(7) 0.4646(3) 0.72902(16) 0.0348(11) Uani 1 1 d .
H24A H 0.3836 0.5277 0.7437 0.042 Uiso 1 1 calc R
C25 C 0.2837(7) 0.4199(3) 0.69140(15) 0.0289(10) Uani 1 1 d .
H25A H 0.1502 0.4455 0.6753 0.035 Uiso 1 1 calc R
C26 C 0.3899(6) 0.3263(3) 0.68082(15) 0.0265(10) Uani 1 1 d .
H26A H 0.3384 0.2788 0.6564 0.032 Uiso 1 1 calc R

loop_
_atom_site_aniso_label
_atom_site_aniso_U_11
_atom_site_aniso_U_22
_atom_site_aniso_U_33
_atom_site_aniso_U_23
_atom_site_aniso_U_13
_atom_site_aniso_U_12
Se1 0.0212(2) 0.0477(3) 0.0263(2) 0.0079(2) 0.00093(15) -0.0069(2)
N1 0.050(3) 0.038(2) 0.036(2) -0.0016(19) 0.0119(19) 0.010(2)
N2 0.030(2) 0.030(2) 0.038(2) -0.0072(18) -0.0095(17) 0.0015(17)
C1 0.022(2) 0.031(3) 0.021(2) -0.0006(19) -0.0007(16) 0.007(2)
C2 0.017(2) 0.045(3) 0.028(3) -0.005(2) 0.0008(18) 0.002(2)
C3 0.023(2) 0.029(3) 0.026(2) 0.0015(19) 0.0064(18) -0.0051(19)
C4 0.022(2) 0.024(2) 0.022(2) 0.0016(18) 0.0062(17) -0.0017(18)
C5 0.022(2) 0.037(3) 0.026(2) 0.0029(19) -0.0018(17) 0.0038(19)
C6 0.029(2) 0.033(3) 0.026(2) 0.003(2) 0.0043(19) -0.004(2)
C7 0.039(3) 0.045(3) 0.036(3) -0.007(2) 0.004(2) 0.007(2)
C8 0.063(3) 0.042(3) 0.050(3) 0.001(3) 0.018(3) 0.016(3)
C9 0.090(5) 0.053(4) 0.058(4) -0.019(3) 0.016(3) 0.005(3)
C10 0.081(5) 0.077(5) 0.049(4) -0.028(3) -0.013(3) -0.003(4)
C11 0.041(3) 0.063(4) 0.040(3) -0.010(3) -0.007(2) 0.004(3)
C12 0.035(3) 0.028(3) 0.024(2) -0.002(2) -0.0022(19) 0.008(2)
C13 0.036(3) 0.035(3) 0.031(3) -0.002(2) 0.009(2) 0.002(2)
C14 0.058(3) 0.048(3) 0.032(3) 0.005(2) 0.006(2) -0.015(3)
C15 0.078(4) 0.032(3) 0.029(3) -0.001(2) -0.003(3) -0.004(3)
C16 0.022(2) 0.025(2) 0.024(2) 0.0031(19) 0.0066(17) -0.0017(18)
C17 0.026(2) 0.017(2) 0.025(2) 0.0039(19) 0.0006(16) 0.0023(19)
C18 0.031(3) 0.023(2) 0.037(3) 0.003(2) 0.008(2) 0.002(2)
C19 0.036(3) 0.029(3) 0.044(3) 0.001(2) -0.005(2) -0.006(2)
C20 0.051(3) 0.025(3) 0.049(3) -0.006(2) -0.001(2) 0.004(2)
C21 0.046(3) 0.038(3) 0.039(3) -0.008(2) 0.011(2) 0.008(2)
C22 0.032(3) 0.031(3) 0.030(3) 0.005(2) 0.004(2) -0.002(2)
C23 0.025(2) 0.020(2) 0.024(2) 0.0018(17) 0.0057(18) -0.0023(17)
C24 0.041(3) 0.021(3) 0.043(3) -0.003(2) 0.006(2) 0.005(2)
C25 0.026(2) 0.028(3) 0.032(3) 0.005(2) 0.0023(19) 0.001(2)
C26 0.028(2) 0.021(2) 0.029(2) 0.0013(19) -0.0012(19) -0.0074(18)

loop_
_atom_type_symbol
_atom_type_description
_atom_type_scat_dispersion_real
_atom_type_scat_dispersion_imag
_atom_type_scat_source
C C 0.0033 0.0016 'International Tables Vol C Tables 4.2.6.8 and 6.1.1.4'
H H 0.0000 0.0000 'International Tables Vol C Tables 4.2.6.8 and 6.1.1.4'
N N 0.0061 0.0033 'International Tables Vol C Tables 4.2.6.8 and 6.1.1.4'
Se Se -0.0929 2.2259 'International Tables Vol C Tables 4.2.6.8 and 6.1.1.4'

loop_
_geom_angle_atom_site_label_1
_geom_angle_atom_site_label_2
_geom_angle_atom_site_label_3
_geom_angle
C1 Se1 C4 87.85(17)
C15 N1 C12 109.6(4)
C23 N2 C24 109.7(3)
C2 C1 C5 128.4(4)
C2 C1 Se1 109.7(3)
C5 C1 Se1 121.8(3)
C1 C2 C3 116.9(4)
C4 C3 C2 115.2(4)
C3 C4 C16 127.2(4)
C3 C4 Se1 110.2(3)
C16 C4 Se1 122.5(3)
C1 C5 C12 112.5(3)
C1 C5 C6 112.9(3)
C12 C5 C6 111.6(3)
C7 C6 C11 117.8(4)
C7 C6 C5 122.4(4)
C11 C6 C5 119.8(4)
C8 C7 C6 121.3(4)
C9 C8 C7 120.5(5)
C10 C9 C8 119.1(5)
C9 C10 C11 121.3(5)
C10 C11 C6 120.1(5)
C13 C12 N1 107.5(4)
C13 C12 C5 132.4(4)
N1 C12 C5 120.0(4)
C12 C13 C14 107.5(4)
C15 C14 C13 107.3(4)
C14 C15 N1 108.1(4)
C4 C16 C23 112.3(3)
C4 C16 C17 112.7(3)
C23 C16 C17 112.7(3)
C22 C17 C18 118.6(4)
C22 C17 C16 119.7(4)
C18 C17 C16 121.7(4)
C19 C18 C17 120.7(4)
C20 C19 C18 120.0(4)
C19 C20 C21 120.5(4)
C20 C21 C22 119.3(4)
C17 C22 C21 121.0(4)
C26 C23 N2 107.2(3)
C26 C23 C16 133.0(4)
N2 C23 C16 119.6(3)
C25 C24 N2 108.2(4)
C24 C25 C26 106.8(4)
C23 C26 C25 108.1(4)

loop_
_geom_bond_atom_site_label_1
_geom_bond_atom_site_label_2
_geom_bond_distance
Se1 C1 1.882(4)
Se1 C4 1.882(4)
N1 C15 1.371(6)
N1 C12 1.371(5)
N2 C23 1.364(5)
N2 C24 1.376(5)
C1 C2 1.342(5)
C1 C5 1.510(5)
C2 C3 1.427(5)
C3 C4 1.353(5)
C4 C16 1.509(5)
C5 C12 1.517(6)
C5 C6 1.534(6)
C6 C7 1.384(6)
C6 C11 1.386(6)
C7 C8 1.373(6)
C8 C9 1.367(7)
C9 C10 1.361(7)
C10 C11 1.382(7)
C12 C13 1.367(6)
C13 C14 1.427(6)
C14 C15 1.357(7)
C16 C23 1.521(5)
C16 C17 1.530(5)
C17 C22 1.377(5)
C17 C18 1.390(5)
C18 C19 1.387(6)
C19 C20 1.365(6)
C20 C21 1.380(6)
C21 C22 1.394(6)
C23 C26 1.364(5)
C24 C25 1.353(6)
C25 C26 1.426(5)

loop_
_geom_torsion_atom_site_label_1
_geom_torsion_atom_site_label_2
_geom_torsion_atom_site_label_3
_geom_torsion_atom_site_label_4
_geom_torsion
C4 Se1 C1 C2 -0.8(3)
C4 Se1 C1 C5 -179.2(3)
C5 C1 C2 C3 179.6(4)
Se1 C1 C2 C3 1.3(5)
C1 C2 C3 C4 -1.2(6)
C2 C3 C4 C16 -179.1(4)
C2 C3 C4 Se1 0.4(5)
C1 Se1 C4 C3 0.2(3)
C1 Se1 C4 C16 179.8(3)
C2 C1 C5 C12 -146.4(4)
Se1 C1 C5 C12 31.7(5)
C2 C1 C5 C6 86.1(5)
Se1 C1 C5 C6 -95.8(4)
C1 C5 C6 C7 58.7(5)
C12 C5 C6 C7 -69.2(5)
C1 C5 C6 C11 -121.7(4)
C12 C5 C6 C11 110.4(4)
C11 C6 C7 C8 -0.6(7)
C5 C6 C7 C8 179.1(4)
C6 C7 C8 C9 1.7(8)
C7 C8 C9 C10 -1.5(9)
C8 C9 C10 C11 0.2(9)
C9 C10 C11 C6 1.0(9)
C7 C6 C11 C10 -0.8(7)
C5 C6 C11 C10 179.6(5)
C15 N1 C12 C13 -0.7(5)
C15 N1 C12 C5 179.4(4)
C1 C5 C12 C13 -115.0(5)
C6 C5 C12 C13 13.1(6)
C1 C5 C12 N1 64.9(5)
C6 C5 C12 N1 -167.0(3)
N1 C12 C13 C14 1.2(5)
C5 C12 C13 C14 -178.9(4)
C12 C13 C14 C15 -1.2(5)
C13 C14 C15 N1 0.8(5)
C12 N1 C15 C14 -0.1(5)
C3 C4 C16 C23 -115.0(4)
Se1 C4 C16 C23 65.4(4)
C3 C4 C16 C17 116.3(4)
Se1 C4 C16 C17 -63.3(4)
C4 C16 C17 C22 -101.1(4)
C23 C16 C17 C22 130.4(4)
C4 C16 C17 C18 77.2(5)
C23 C16 C17 C18 -51.3(5)
C22 C17 C18 C19 0.0(6)
C16 C17 C18 C19 -178.3(4)
C17 C18 C19 C20 -0.1(6)
C18 C19 C20 C21 0.0(7)
C19 C20 C21 C22 0.1(7)
C18 C17 C22 C21 0.1(6)
C16 C17 C22 C21 178.5(4)
C20 C21 C22 C17 -0.1(6)
C24 N2 C23 C26 -0.8(5)
C24 N2 C23 C16 174.3(3)
C4 C16 C23 C26 -143.7(4)
C17 C16 C23 C26 -15.0(6)
C4 C16 C23 N2 42.7(5)
C17 C16 C23 N2 171.4(3)
C23 N2 C24 C25 0.8(5)
N2 C24 C25 C26 -0.4(5)
N2 C23 C26 C25 0.6(5)
C16 C23 C26 C25 -173.6(4)
C24 C25 C26 C23 -0.1(5)
